data_4124653
loop_
_publ_author_name
'Hoard, J.L.'
'Whitney, J.F.'
'Martin, W.J.'
'Smith, M.E.'

_publ_section_title
;
 Structures of complex fluorides. the structure of sodium
 octafluorotantalate, Na3 Ta F8
;
_journal_name_full 'Journal of the American Chemical Society'
_journal_page_first 3820
_journal_page_last 3823
_journal_volume 76
_journal_year 1954
_chemical_formula_sum 'F8 Na3 Ta'
_chemical_name_systematic 'Na3 (Ta F8)'
_space_group_IT_number 15
_symmetry_space_group_name_Hall '-C 2yc'
_symmetry_space_group_name_H-M 'C 1 2/c 1'
_cell_angle_alpha 90
_cell_angle_beta 120.92
_cell_angle_gamma 90
_cell_formula_units_Z 4
_cell_length_a 11.52
_cell_length_b 5.38
_cell_length_c 11.21
_cell_volume 596.032
_citation_journal_id_ASTM JACSAT
_cod_data_source_file Hoard_JACSAT_1954_1451.cif
_cod_data_source_block F8Na3Ta1
_cod_original_cell_volume 596.0323
_cod_original_formula_sum 'F8 Na3 Ta1'
_cod_database_code 4124653

loop_
_symmetry_equiv_pos_as_xyz
x,y,z
-x,y,-z+1/2
-x,-y,-z
x,-y,z-1/2
x+1/2,y+1/2,z
-x+1/2,y+1/2,-z+1/2
-x+1/2,-y+1/2,-z
x+1/2,-y+1/2,z-1/2

loop_
_atom_site_label
_atom_site_type_symbol
_atom_site_fract_x
_atom_site_fract_y
_atom_site_fract_z
_atom_site_occupancy
_atom_site_U_iso_or_equiv
F4 F-1 0.129 0.75 0.212 1 0.0
Na2 Na+1 0.217 0.505 0.104 1 0.0
F2 F-1 0.11 0.75 0.418 1 0.0
F3 F-1 0.171 0.375 0.36 1 0.0
Ta1 Ta+5 0 0.56 0.25 1 0.0
Na1 Na+1 0 0 0 1 0.0
F1 F-1 -0.015 0.365 0.394 1 0.0
